data_2002528
loop_
_publ_author_name
'Mueller-Buschbaum, Hk'
'Krueger, T'

_publ_section_title
;
Ein Beitrag zur Kristallstruktur von Cu Y W2 O8, Cu Ho W2 O8 und Cu Yb
W2 O8
;
_journal_name_full
;
Zeitschrift fuer Anorganische und Allgemeine Chemie
;
_journal_page_first 52
_journal_page_last 56
_journal_paper_doi 10.1002/zaac.19926070111
_journal_volume 607
_journal_year 1992
_chemical_formula_structural 'Cu Yb W2 O8'
_chemical_formula_sum 'Cu O8 W2 Yb'
_chemical_name_systematic 'Copper ytterbium ditungsten octaoxide'
_space_group_IT_number 13
_symmetry_cell_setting monoclinic
_symmetry_Int_Tables_number 13
_symmetry_space_group_name_Hall '-P 2yac'
_symmetry_space_group_name_H-M 'P 1 2/n 1'
_cell_angle_alpha 90
_cell_angle_beta 93.36(3)
_cell_angle_gamma 90
_cell_formula_units_Z 2
_cell_length_a 9.948(2)
_cell_length_b 5.824(2)
_cell_length_c 5.008(1)
_cell_volume 289.7
_refine_ls_R_factor_all 0.048
_cod_database_code 2002528

loop_
_symmetry_equiv_pos_as_xyz
x,y,z
-x,-y,-z
1/2-x,y,1/2-z
1/2+x,-y,1/2+z

loop_
_atom_site_label
_atom_site_type_symbol
_atom_site_symmetry_multiplicity
_atom_site_Wyckoff_symbol
_atom_site_fract_x
_atom_site_fract_y
_atom_site_fract_z
_atom_site_occupancy
_atom_site_attached_hydrogens
_atom_site_calc_flag
Cu1 Cu1+ 2 f 0.25 0.2754(11) 0.75 1. 0 d
W1 W6+ 4 g 0.0141(1) 0.1798(2) 0.2510(2) 1. 0 d
Yb1 Yb3+ 2 e 0.25 0.6952(3) 0.25 1. 0 d
O1 O2- 4 g 0.8863(20) 0.3672(34) 0.0965(38) 1. 0 d
O2 O2- 4 g 0.4039(21) 0.8884(34) 0.0529(39) 1. 0 d
O3 O2- 4 g 0.8875(21) 0.9175(35) 0.0329(39) 1. 0 d
O4 O2- 4 g 0.3655(20) 0.3767(34) 0.0957(39) 1. 0 d

loop_
_atom_type_symbol
_atom_type_oxidation_number
Cu1+ 1.000
W6+ 6.000
Yb3+ 3.000
O2- -2.000
